data_7713900
loop_
_publ_author_name
'Hao, Xinxin'
'Ying, Jun'
'Zhang, Yanping'
'Tian, Aixiang'
'Yang, Mengle'
'Wang, Xiuli'

_publ_section_title
;
 Four octamolybdate compounds with properties of organic dye adsorption
 and photocatalytic reduction of Cr(VI)
;
_journal_name_full 'Dalton Transactions'
_journal_paper_doi 10.1039/D3DT01976D
_journal_year 2023
_chemical_formula_moiety 'C28 H40 Co Mo8 N10 O28'
_chemical_formula_sum 'C28 H40 Co Mo8 N10 O28'
_chemical_formula_weight 1791.15
_space_group_crystal_system triclinic
_space_group_IT_number 2
_space_group_name_Hall '-P 1'
_space_group_name_H-M_alt 'P -1'
_atom_sites_solution_hydrogens geom
_atom_sites_solution_primary iterative
_audit_block_doi 10.5517/ccdc.csd.cc2fx9th
_audit_creation_date 2023-04-02
_audit_creation_method
;
Olex2 1.3
(compiled 2020.11.12 svn.r5f609507 for OlexSys, GUI svn.r6408)
;
_audit_update_record
;
2023-05-09 deposited with the CCDC.	2023-09-05 downloaded from the CCDC.
;
_cell_angle_alpha 69.0330(10)
_cell_angle_beta 67.3720(10)
_cell_angle_gamma 74.1290(10)
_cell_formula_units_Z 1
_cell_length_a 10.5624(4)
_cell_length_b 11.4680(4)
_cell_length_c 12.2785(5)
_cell_measurement_reflns_used 9807
_cell_measurement_temperature 296.15
_cell_measurement_theta_max 25.06
_cell_measurement_theta_min 2.34
_cell_volume 1265.89(8)
_computing_cell_refinement 'SAINT V8.40B (?, 2016)'
_computing_data_reduction 'SAINT V8.40B (?, 2016)'
_computing_molecular_graphics 'Olex2 1.3 (Dolomanov et al., 2009)'
_computing_publication_material 'Olex2 1.3 (Dolomanov et al., 2009)'
_computing_structure_refinement 'SHELXL 2018/3 (Sheldrick, 2015)'
_computing_structure_solution 'olex2.solve 1.3 (Bourhis et al., 2015)'
_diffrn_ambient_temperature 296.15
_diffrn_measured_fraction_theta_full 0.984
_diffrn_measured_fraction_theta_max 0.984
_diffrn_measurement_device_type 'Bruker APEX-II CCD'
_diffrn_measurement_method '\f and \w scans'
_diffrn_radiation_monochromator graphite
_diffrn_radiation_type MoK\a
_diffrn_radiation_wavelength 0.71073
_diffrn_reflns_av_R_equivalents 0.0567
_diffrn_reflns_av_unetI/netI 0.0407
_diffrn_reflns_Laue_measured_fraction_full 0.984
_diffrn_reflns_Laue_measured_fraction_max 0.984
_diffrn_reflns_limit_h_max 12
_diffrn_reflns_limit_h_min -12
_diffrn_reflns_limit_k_max 13
_diffrn_reflns_limit_k_min -13
_diffrn_reflns_limit_l_max 14
_diffrn_reflns_limit_l_min -14
_diffrn_reflns_number 32812
_diffrn_reflns_point_group_measured_fraction_full 0.984
_diffrn_reflns_point_group_measured_fraction_max 0.984
_diffrn_reflns_theta_full 25.059
_diffrn_reflns_theta_max 25.059
_diffrn_reflns_theta_min 2.273
_diffrn_source_current 1.4
_diffrn_source_power 0.07
_diffrn_source_voltage 50.0
_diffrn_standards_number 0
_exptl_absorpt_coefficient_mu 2.327
_exptl_absorpt_correction_type none
_exptl_crystal_density_diffrn 2.350
_exptl_crystal_description block
_exptl_crystal_F_000 865
_refine_diff_density_max 0.741
_refine_diff_density_min -0.693
_refine_diff_density_rms 0.097
_refine_ls_extinction_method none
_refine_ls_goodness_of_fit_ref 1.064
_refine_ls_hydrogen_treatment constr
_refine_ls_matrix_type full
_refine_ls_number_parameters 340
_refine_ls_number_reflns 4421
_refine_ls_number_restraints 0
_refine_ls_restrained_S_all 1.064
_refine_ls_R_factor_all 0.0259
_refine_ls_R_factor_gt 0.0239
_refine_ls_shift/su_max 0.002
_refine_ls_shift/su_mean 0.000
_refine_ls_structure_factor_coef Fsqd
_refine_ls_weighting_details 'w=1/[\s^2^(Fo^2^)+(0.0132P)^2^+2.1897P] where P=(Fo^2^+2Fc^2^)/3'
_refine_ls_weighting_scheme calc
_refine_ls_wR_factor_gt 0.0607
_refine_ls_wR_factor_ref 0.0626
_reflns_Friedel_coverage 0.000
_reflns_number_gt 4130
_reflns_number_total 4421
_reflns_threshold_expression 'I > 2\s(I)'
_cod_data_source_file d3dt01976d2.cif
_cod_data_source_block 20221025_hxx01_0m_sq
_cod_database_code 7713900
_shelx_shelxl_version_number 2018/3
_shelx_space_group_comment
;
The symmetry employed for this shelxl refinement is uniquely defined
by the following loop, which should always be used as a source of
symmetry information in preference to the above space-group names.
They are only intended as comments.
;
_olex2_refinement_description
;
1. Fixed Uiso
 At 1.2 times of:
  All C(H) groups, All C(H,H) groups, All N(H) groups
2.a Ternary CH refined with riding coordinates:
 N1(H1)
2.b Secondary CH2 refined with riding coordinates:
 C5(H5A,H5B), C6(H6A,H6B), C7(H7A,H7B), C1(H1A,H1B), C2(H2A,H2B), C4(H4A,H4B),
 C3(H3A,H3B)
2.c Aromatic/amide H refined with riding coordinates:
 C14(H14), C11(H11), C8(H8), C13(H13), C12(H12)
;
_smtbx_masks_void_probe_radius 1.2
_smtbx_masks_void_truncation_radius 1.2
_platon_squeeze_void_probe_radius 1.20
_olex2_submission_special_instructions 'No special instructions were received'

loop_
_space_group_symop_operation_xyz
'x, y, z'
'-x, -y, -z'

loop_
_atom_site_label
_atom_site_type_symbol
_atom_site_fract_x
_atom_site_fract_y
_atom_site_fract_z
_atom_site_U_iso_or_equiv
_atom_site_adp_type
_atom_site_occupancy
_atom_site_site_symmetry_order
_atom_site_calc_flag
_atom_site_refinement_flags_posn
_atom_site_refinement_flags_adp
_atom_site_refinement_flags_occupancy
_atom_site_disorder_assembly
_atom_site_disorder_group
Mo2 Mo 0.67185(2) 0.42138(2) 0.74497(2) 0.02013(8) Uani 1 1 d . . . . .
Mo3 Mo 0.35465(2) 0.42139(2) 1.03214(2) 0.02141(8) Uani 1 1 d . . . . .
Mo1 Mo 0.71828(3) 0.23600(2) 1.00648(2) 0.02626(9) Uani 1 1 d . . . . .
Mo4 Mo 0.45895(3) 0.70428(3) 0.71365(3) 0.03158(9) Uani 1 1 d . . . . .
Co1 Co 1.000000 0.500000 0.500000 0.02132(13) Uani 1 2 d S . P . .
O11 O 0.5047(2) 0.5326(2) 0.72205(19) 0.0278(5) Uani 1 1 d . . . . .
O7 O 0.5326(2) 0.3721(2) 0.9459(2) 0.0345(5) Uani 1 1 d . . . . .
O2 O 0.7916(2) 0.4849(2) 0.6093(2) 0.0328(5) Uani 1 1 d . . . . .
O4 O 0.7917(2) 0.3381(2) 0.84168(19) 0.0273(5) Uani 1 1 d . . . . .
O8 O 0.3409(3) 0.4136(2) 1.1839(2) 0.0346(5) Uani 1 1 d . . . . .
O12 O 0.4263(2) 0.7812(2) 0.8341(2) 0.0347(5) Uani 1 1 d . . . . .
O10 O 0.2992(3) 0.5777(2) 0.9524(2) 0.0387(6) Uani 1 1 d . . . . .
O3 O 0.6395(3) 0.2959(2) 0.7235(3) 0.0427(6) Uani 1 1 d . . . . .
O14 O 0.3097(3) 0.7523(3) 0.6778(3) 0.0509(7) Uani 1 1 d . . . . .
O13 O 0.5788(3) 0.7796(3) 0.5879(2) 0.0454(6) Uani 1 1 d . . . . .
O6 O 0.6857(3) 0.1147(2) 0.9787(2) 0.0447(6) Uani 1 1 d . . . . .
O9 O 0.2560(3) 0.3236(3) 1.0384(2) 0.0424(6) Uani 1 1 d . . . . .
O5 O 0.8630(3) 0.1763(3) 1.0495(2) 0.0460(6) Uani 1 1 d . . . . .
N4 N 0.9408(3) 0.6797(2) 0.3915(2) 0.0254(5) Uani 1 1 d . . . . .
N5 N 0.9702(3) 0.4589(2) 0.3593(2) 0.0252(5) Uani 1 1 d . . . . .
N2 N 0.8727(3) 0.7985(2) 0.2342(3) 0.0302(6) Uani 1 1 d . . . . .
O1 O 0.1428(3) 1.0453(3) 0.3422(3) 0.0500(7) Uani 1 1 d . . . . .
N1 N 0.4232(3) 0.9145(2) 0.2954(2) 0.0277(5) Uani 1 1 d . . . . .
H1 H 0.406060 0.830756 0.305861 0.033 Uiso 1 1 calc R U . . .
N3 N 0.9293(3) 0.8033(3) 0.3875(3) 0.0345(6) Uani 1 1 d . . . . .
C10 C 0.9224(3) 0.5572(3) 0.2764(3) 0.0251(6) Uani 1 1 d . . . . .
C9 C 0.9081(3) 0.6782(3) 0.2986(3) 0.0254(6) Uani 1 1 d . . . . .
C14 C 0.9945(3) 0.3425(3) 0.3476(3) 0.0312(7) Uani 1 1 d . . . . .
H14 H 1.028650 0.274949 0.403938 0.037 Uiso 1 1 calc R U . . .
C11 C 0.8975(4) 0.5395(3) 0.1807(3) 0.0359(8) Uani 1 1 d . . . . .
H11 H 0.864651 0.608012 0.124260 0.043 Uiso 1 1 calc R U . . .
C8 C 0.8887(4) 0.8709(3) 0.2933(3) 0.0366(8) Uani 1 1 d . . . . .
H8 H 0.872345 0.958877 0.269047 0.044 Uiso 1 1 calc R U . . .
C5 C 0.5759(3) 0.9064(3) 0.2682(3) 0.0305(7) Uani 1 1 d . . . . .
H5A H 0.599229 0.862318 0.343379 0.037 Uiso 1 1 calc R U . . .
H5B H 0.598175 0.991193 0.239732 0.037 Uiso 1 1 calc R U . . .
C6 C 0.6632(3) 0.8376(3) 0.1709(3) 0.0329(7) Uani 1 1 d . . . . .
H6A H 0.652259 0.749126 0.204114 0.040 Uiso 1 1 calc R U . . .
H6B H 0.630640 0.873655 0.100066 0.040 Uiso 1 1 calc R U . . .
C13 C 0.9709(4) 0.3190(3) 0.2546(3) 0.0361(8) Uani 1 1 d . . . . .
H13 H 0.987733 0.237007 0.249246 0.043 Uiso 1 1 calc R U . . .
C7 C 0.8160(4) 0.8482(3) 0.1308(3) 0.0343(7) Uani 1 1 d . . . . .
H7A H 0.868801 0.802066 0.070405 0.041 Uiso 1 1 calc R U . . .
H7B H 0.827284 0.936309 0.091433 0.041 Uiso 1 1 calc R U . . .
C1 C 0.3708(4) 1.0067(4) 0.1949(3) 0.0383(8) Uani 1 1 d . . . . .
H1A H 0.417436 0.981408 0.119781 0.046 Uiso 1 1 calc R U . . .
H1B H 0.390793 1.089849 0.179609 0.046 Uiso 1 1 calc R U . . .
C12 C 0.9222(4) 0.4187(4) 0.1707(3) 0.0389(8) Uani 1 1 d . . . . .
H12 H 0.905839 0.404923 0.107387 0.047 Uiso 1 1 calc R U . . .
C2 C 0.2158(4) 1.0121(4) 0.2307(4) 0.0429(9) Uani 1 1 d . . . . .
H2A H 0.182507 1.073644 0.165393 0.051 Uiso 1 1 calc R U . . .
H2B H 0.197027 0.930199 0.240030 0.051 Uiso 1 1 calc R U . . .
C4 C 0.3406(4) 0.9493(4) 0.4132(3) 0.0412(8) Uani 1 1 d . . . . .
H4A H 0.369360 0.886924 0.480718 0.049 Uiso 1 1 calc R U . . .
H4B H 0.357920 1.030830 0.406407 0.049 Uiso 1 1 calc R U . . .
C3 C 0.1882(4) 0.9549(4) 0.4389(4) 0.0513(10) Uani 1 1 d . . . . .
H3A H 0.170855 0.872328 0.448656 0.062 Uiso 1 1 calc R U . . .
H3B H 0.135784 0.976723 0.515248 0.062 Uiso 1 1 calc R U . . .

loop_
_atom_site_aniso_label
_atom_site_aniso_U_11
_atom_site_aniso_U_22
_atom_site_aniso_U_33
_atom_site_aniso_U_23
_atom_site_aniso_U_13
_atom_site_aniso_U_12
Mo2 0.02093(14) 0.01864(13) 0.01946(13) -0.00599(10) -0.00363(10) -0.00442(10)
Mo3 0.01785(13) 0.02412(14) 0.02363(14) -0.00751(10) -0.00528(10) -0.00644(10)
Mo1 0.02698(15) 0.02227(14) 0.02286(14) -0.00499(10) -0.00629(11) 0.00202(10)
Mo4 0.03010(16) 0.02624(15) 0.03626(17) -0.01095(12) -0.00534(12) -0.00612(11)
Co1 0.0229(3) 0.0216(3) 0.0176(3) -0.0033(2) -0.0065(2) -0.0038(2)
O11 0.0271(11) 0.0314(11) 0.0269(11) -0.0078(9) -0.0103(9) -0.0056(9)
O7 0.0211(11) 0.0421(13) 0.0231(11) 0.0016(10) -0.0034(9) 0.0013(10)
O2 0.0267(12) 0.0400(13) 0.0234(11) -0.0056(9) -0.0025(9) -0.0049(10)
O4 0.0202(10) 0.0297(11) 0.0253(11) -0.0052(9) -0.0042(8) -0.0016(9)
O8 0.0521(15) 0.0235(11) 0.0287(12) -0.0055(9) -0.0126(11) -0.0101(10)
O12 0.0352(13) 0.0293(12) 0.0274(11) -0.0023(9) -0.0029(10) -0.0047(10)
O10 0.0508(15) 0.0351(13) 0.0405(13) -0.0152(11) -0.0279(12) 0.0030(11)
O3 0.0567(16) 0.0301(13) 0.0522(15) -0.0134(11) -0.0243(13) -0.0111(11)
O14 0.0420(15) 0.0479(16) 0.0539(17) -0.0032(13) -0.0174(13) -0.0053(12)
O13 0.0458(15) 0.0464(15) 0.0394(14) -0.0136(12) -0.0012(12) -0.0166(12)
O6 0.0680(19) 0.0281(12) 0.0367(13) -0.0047(10) -0.0168(13) -0.0114(12)
O9 0.0395(14) 0.0497(15) 0.0492(15) -0.0215(12) -0.0104(12) -0.0197(12)
O5 0.0371(14) 0.0507(16) 0.0391(14) -0.0101(12) -0.0151(12) 0.0107(12)
N4 0.0236(13) 0.0234(13) 0.0274(13) -0.0053(10) -0.0086(11) -0.0027(10)
N5 0.0237(13) 0.0273(13) 0.0231(12) -0.0058(10) -0.0078(10) -0.0032(10)
N2 0.0275(14) 0.0261(13) 0.0325(14) 0.0000(11) -0.0138(12) -0.0026(11)
O1 0.0391(15) 0.0513(16) 0.0488(16) -0.0220(13) -0.0072(12) 0.0098(12)
N1 0.0296(14) 0.0237(13) 0.0311(14) -0.0093(11) -0.0086(11) -0.0061(11)
N3 0.0406(16) 0.0227(13) 0.0445(17) -0.0069(12) -0.0208(14) -0.0044(12)
C10 0.0184(14) 0.0300(16) 0.0255(15) -0.0075(12) -0.0077(12) -0.0009(12)
C9 0.0208(14) 0.0269(15) 0.0245(15) -0.0034(12) -0.0080(12) -0.0018(12)
C14 0.0316(17) 0.0286(16) 0.0324(17) -0.0073(13) -0.0114(14) -0.0033(13)
C11 0.0357(18) 0.0398(19) 0.0369(18) -0.0094(15) -0.0219(15) 0.0000(15)
C8 0.042(2) 0.0237(16) 0.045(2) -0.0016(14) -0.0209(16) -0.0075(14)
C5 0.0297(17) 0.0297(16) 0.0350(17) -0.0086(13) -0.0135(14) -0.0052(13)
C6 0.0305(17) 0.0340(17) 0.0350(17) -0.0096(14) -0.0151(14) 0.0006(14)
C13 0.0332(18) 0.0375(18) 0.045(2) -0.0218(16) -0.0131(16) -0.0031(15)
C7 0.0323(17) 0.0346(18) 0.0296(17) 0.0000(14) -0.0150(14) 0.0001(14)
C1 0.0360(19) 0.045(2) 0.0317(17) -0.0087(15) -0.0144(15) -0.0010(15)
C12 0.0364(19) 0.049(2) 0.043(2) -0.0225(17) -0.0224(16) 0.0015(16)
C2 0.0328(19) 0.052(2) 0.046(2) -0.0204(18) -0.0145(16) 0.0013(16)
C4 0.048(2) 0.045(2) 0.0299(18) -0.0148(15) -0.0109(16) -0.0017(17)
C3 0.042(2) 0.056(2) 0.040(2) -0.0147(19) 0.0004(17) -0.0024(19)

loop_
_atom_type_symbol
_atom_type_description
_atom_type_scat_dispersion_real
_atom_type_scat_dispersion_imag
_atom_type_scat_source
C C 0.0033 0.0016 'International Tables Vol C Tables 4.2.6.8 and 6.1.1.4'
H H 0.0000 0.0000 'International Tables Vol C Tables 4.2.6.8 and 6.1.1.4'
Co Co 0.3494 0.9721 'International Tables Vol C Tables 4.2.6.8 and 6.1.1.4'
Mo Mo -1.6832 0.6857 'International Tables Vol C Tables 4.2.6.8 and 6.1.1.4'
N N 0.0061 0.0033 'International Tables Vol C Tables 4.2.6.8 and 6.1.1.4'
O O 0.0106 0.0060 'International Tables Vol C Tables 4.2.6.8 and 6.1.1.4'

loop_
_geom_angle_atom_site_label_1
_geom_angle_atom_site_label_2
_geom_angle_atom_site_label_3
_geom_angle
_geom_angle_site_symmetry_1
_geom_angle_site_symmetry_3
_geom_angle_publ_flag
O11 Mo2 O7 82.08(8) . . ?
O11 Mo2 O8 76.00(9) . 2_667 ?
O7 Mo2 O8 74.42(9) . 2_667 ?
O2 Mo2 O11 100.23(10) . . ?
O2 Mo2 O7 163.42(11) . . ?
O2 Mo2 O4 98.94(10) . . ?
O2 Mo2 O8 90.11(10) . 2_667 ?
O4 Mo2 O11 150.58(9) . . ?
O4 Mo2 O7 73.39(8) . . ?
O4 Mo2 O8 81.86(9) . 2_667 ?
O3 Mo2 O11 96.00(11) . . ?
O3 Mo2 O7 91.42(12) . . ?
O3 Mo2 O2 104.58(12) . . ?
O3 Mo2 O4 100.53(11) . . ?
O3 Mo2 O8 164.44(12) . 2_667 ?
O8 Mo3 O7 110.91(11) . . ?
O10 Mo3 O7 108.48(11) . . ?
O10 Mo3 O8 110.33(11) . . ?
O9 Mo3 O7 107.70(12) . . ?
O9 Mo3 O8 110.07(12) . . ?
O9 Mo3 O10 109.29(12) . . ?
O4 Mo1 O7 72.04(8) . . ?
O4 Mo1 O12 148.34(9) . 2_667 ?
O4 Mo1 O10 81.01(9) . 2_667 ?
O12 Mo1 O7 79.96(9) 2_667 . ?
O12 Mo1 O10 77.28(10) 2_667 2_667 ?
O10 Mo1 O7 74.06(9) 2_667 . ?
O6 Mo1 O7 91.57(12) . . ?
O6 Mo1 O4 100.33(11) . . ?
O6 Mo1 O12 94.83(12) . 2_667 ?
O6 Mo1 O10 164.51(12) . 2_667 ?
O6 Mo1 O5 104.55(14) . . ?
O5 Mo1 O7 163.62(12) . . ?
O5 Mo1 O4 101.66(11) . . ?
O5 Mo1 O12 101.16(12) . 2_667 ?
O5 Mo1 O10 90.15(12) . 2_667 ?
O12 Mo4 O11 129.18(9) . . ?
O14 Mo4 O11 104.37(12) . . ?
O14 Mo4 O12 103.57(13) . . ?
O14 Mo4 O13 104.94(14) . . ?
O13 Mo4 O11 107.11(11) . . ?
O13 Mo4 O12 105.46(12) . . ?
O2 Co1 O2 180.0 . 2_766 ?
N4 Co1 O2 91.33(9) 2_766 2_766 ?
N4 Co1 O2 88.67(9) 2_766 . ?
N4 Co1 O2 91.33(9) . . ?
N4 Co1 O2 88.67(9) . 2_766 ?
N4 Co1 N4 180.0 2_766 . ?
N4 Co1 N5 77.36(10) 2_766 2_766 ?
N4 Co1 N5 77.36(10) . . ?
N4 Co1 N5 102.64(10) 2_766 . ?
N4 Co1 N5 102.64(10) . 2_766 ?
N5 Co1 O2 89.16(9) . 2_766 ?
N5 Co1 O2 90.84(9) . . ?
N5 Co1 O2 89.16(9) 2_766 . ?
N5 Co1 O2 90.84(9) 2_766 2_766 ?
N5 Co1 N5 180.0 2_766 . ?
Mo4 O11 Mo2 126.68(11) . . ?
Mo2 O7 Mo1 90.74(8) . . ?
Mo3 O7 Mo2 136.75(11) . . ?
Mo3 O7 Mo1 132.40(11) . . ?
Mo2 O2 Co1 150.26(13) . . ?
Mo2 O4 Mo1 119.29(11) . . ?
Mo3 O8 Mo2 127.34(11) . 2_667 ?
Mo4 O12 Mo1 129.06(13) . 2_667 ?
Mo3 O10 Mo1 128.46(11) . 2_667 ?
N3 N4 Co1 137.2(2) . . ?
C9 N4 Co1 114.1(2) . . ?
C9 N4 N3 108.6(2) . . ?
C10 N5 Co1 117.1(2) . . ?
C14 N5 Co1 124.2(2) . . ?
C14 N5 C10 118.7(3) . . ?
C9 N2 C8 104.3(3) . . ?
C9 N2 C7 130.9(3) . . ?
C8 N2 C7 124.6(3) . . ?
C3 O1 C2 109.9(3) . . ?
C5 N1 H1 107.9 . . ?
C5 N1 C4 111.2(3) . . ?
C1 N1 H1 107.9 . . ?
C1 N1 C5 113.2(3) . . ?
C1 N1 C4 108.6(3) . . ?
C4 N1 H1 107.9 . . ?
C8 N3 N4 105.5(3) . . ?
N5 C10 C9 111.8(3) . . ?
N5 C10 C11 121.4(3) . . ?
C11 C10 C9 126.7(3) . . ?
N4 C9 N2 109.3(3) . . ?
N4 C9 C10 119.5(3) . . ?
N2 C9 C10 131.1(3) . . ?
N5 C14 H14 118.8 . . ?
N5 C14 C13 122.4(3) . . ?
C13 C14 H14 118.8 . . ?
C10 C11 H11 120.5 . . ?
C12 C11 C10 119.0(3) . . ?
C12 C11 H11 120.5 . . ?
N2 C8 H8 123.9 . . ?
N3 C8 N2 112.2(3) . . ?
N3 C8 H8 123.9 . . ?
N1 C5 H5A 109.2 . . ?
N1 C5 H5B 109.2 . . ?
N1 C5 C6 112.1(3) . . ?
H5A C5 H5B 107.9 . . ?
C6 C5 H5A 109.2 . . ?
C6 C5 H5B 109.2 . . ?
C5 C6 H6A 109.4 . . ?
C5 C6 H6B 109.4 . . ?
H6A C6 H6B 108.0 . . ?
C7 C6 C5 111.1(3) . . ?
C7 C6 H6A 109.4 . . ?
C7 C6 H6B 109.4 . . ?
C14 C13 H13 120.6 . . ?
C12 C13 C14 118.9(3) . . ?
C12 C13 H13 120.6 . . ?
N2 C7 C6 112.8(3) . . ?
N2 C7 H7A 109.0 . . ?
N2 C7 H7B 109.0 . . ?
C6 C7 H7A 109.0 . . ?
C6 C7 H7B 109.0 . . ?
H7A C7 H7B 107.8 . . ?
N1 C1 H1A 109.7 . . ?
N1 C1 H1B 109.7 . . ?
N1 C1 C2 109.9(3) . . ?
H1A C1 H1B 108.2 . . ?
C2 C1 H1A 109.7 . . ?
C2 C1 H1B 109.7 . . ?
C11 C12 H12 120.2 . . ?
C13 C12 C11 119.6(3) . . ?
C13 C12 H12 120.2 . . ?
O1 C2 C1 111.9(3) . . ?
O1 C2 H2A 109.2 . . ?
O1 C2 H2B 109.2 . . ?
C1 C2 H2A 109.2 . . ?
C1 C2 H2B 109.2 . . ?
H2A C2 H2B 107.9 . . ?
N1 C4 H4A 109.7 . . ?
N1 C4 H4B 109.7 . . ?
H4A C4 H4B 108.2 . . ?
C3 C4 N1 109.9(3) . . ?
C3 C4 H4A 109.7 . . ?
C3 C4 H4B 109.7 . . ?
O1 C3 C4 111.1(3) . . ?
O1 C3 H3A 109.4 . . ?
O1 C3 H3B 109.4 . . ?
C4 C3 H3A 109.4 . . ?
C4 C3 H3B 109.4 . . ?
H3A C3 H3B 108.0 . . ?

loop_
_geom_bond_atom_site_label_1
_geom_bond_atom_site_label_2
_geom_bond_distance
_geom_bond_site_symmetry_2
_geom_bond_publ_flag
Mo2 O11 1.928(2) . ?
Mo2 O7 2.288(2) . ?
Mo2 O2 1.709(2) . ?
Mo2 O4 1.900(2) . ?
Mo2 O8 2.306(2) 2_667 ?
Mo2 O3 1.693(2) . ?
Mo3 O7 1.813(2) . ?
Mo3 O8 1.783(2) . ?
Mo3 O10 1.768(2) . ?
Mo3 O9 1.693(2) . ?
Mo1 O7 2.335(2) . ?
Mo1 O4 1.913(2) . ?
Mo1 O12 1.947(2) 2_667 ?
Mo1 O10 2.310(2) 2_667 ?
Mo1 O6 1.691(3) . ?
Mo1 O5 1.696(2) . ?
Mo4 O11 1.869(2) . ?
Mo4 O12 1.860(2) . ?
Mo4 O14 1.693(3) . ?
Mo4 O13 1.695(3) . ?
Co1 O2 2.108(2) 2_766 ?
Co1 O2 2.108(2) . ?
Co1 N4 2.094(2) 2_766 ?
Co1 N4 2.094(2) . ?
Co1 N5 2.094(2) . ?
Co1 N5 2.094(2) 2_766 ?
N4 N3 1.374(4) . ?
N4 C9 1.319(4) . ?
N5 C10 1.350(4) . ?
N5 C14 1.338(4) . ?
N2 C9 1.354(4) . ?
N2 C8 1.360(5) . ?
N2 C7 1.475(4) . ?
O1 C2 1.420(5) . ?
O1 C3 1.414(5) . ?
N1 H1 0.9800 . ?
N1 C5 1.499(4) . ?
N1 C1 1.490(4) . ?
N1 C4 1.504(4) . ?
N3 C8 1.297(4) . ?
C10 C9 1.465(4) . ?
C10 C11 1.389(5) . ?
C14 H14 0.9300 . ?
C14 C13 1.383(5) . ?
C11 H11 0.9300 . ?
C11 C12 1.379(5) . ?
C8 H8 0.9300 . ?
C5 H5A 0.9700 . ?
C5 H5B 0.9700 . ?
C5 C6 1.527(5) . ?
C6 H6A 0.9700 . ?
C6 H6B 0.9700 . ?
C6 C7 1.521(5) . ?
C13 H13 0.9300 . ?
C13 C12 1.369(5) . ?
C7 H7A 0.9700 . ?
C7 H7B 0.9700 . ?
C1 H1A 0.9700 . ?
C1 H1B 0.9700 . ?
C1 C2 1.512(5) . ?
C12 H12 0.9300 . ?
C2 H2A 0.9700 . ?
C2 H2B 0.9700 . ?
C4 H4A 0.9700 . ?
C4 H4B 0.9700 . ?
C4 C3 1.504(6) . ?
C3 H3A 0.9700 . ?
C3 H3B 0.9700 . ?

loop_
_geom_torsion_atom_site_label_1
_geom_torsion_atom_site_label_2
_geom_torsion_atom_site_label_3
_geom_torsion_atom_site_label_4
_geom_torsion
_geom_torsion_site_symmetry_1
_geom_torsion_site_symmetry_2
_geom_torsion_site_symmetry_3
_geom_torsion_site_symmetry_4
_geom_torsion_publ_flag
Co1 N4 N3 C8 178.6(3) . . . . ?
Co1 N4 C9 N2 -179.52(19) . . . . ?
Co1 N4 C9 C10 -3.1(3) . . . . ?
Co1 N5 C10 C9 3.4(3) . . . . ?
Co1 N5 C10 C11 -179.1(2) . . . . ?
Co1 N5 C14 C13 178.7(3) . . . . ?
O11 Mo2 O2 Co1 166.9(3) . . . . ?
O11 Mo2 O4 Mo1 54.2(2) . . . . ?
O11 Mo4 O12 Mo1 -62.4(2) . . . 2_667 ?
O7 Mo2 O2 Co1 70.3(5) . . . . ?
O7 Mo2 O4 Mo1 19.48(12) . . . . ?
O7 Mo3 O8 Mo2 100.30(16) . . . 2_667 ?
O7 Mo3 O10 Mo1 -101.23(18) . . . 2_667 ?
O2 Mo2 O4 Mo1 -175.60(13) . . . . ?
O4 Mo2 O2 Co1 9.3(3) . . . . ?
O8 Mo2 O2 Co1 91.1(3) 2_667 . . . ?
O8 Mo2 O4 Mo1 95.58(13) 2_667 . . . ?
O8 Mo3 O7 Mo2 -147.85(18) . . . . ?
O8 Mo3 O7 Mo1 27.1(2) . . . . ?
O8 Mo3 O10 Mo1 20.4(2) . . . 2_667 ?
O12 Mo4 O11 Mo2 -64.40(19) . . . . ?
O10 Mo3 O7 Mo2 -26.5(2) . . . . ?
O10 Mo3 O7 Mo1 148.45(16) . . . . ?
O10 Mo3 O8 Mo2 -19.9(2) . . . 2_667 ?
O3 Mo2 O2 Co1 -94.1(3) . . . . ?
O3 Mo2 O4 Mo1 -68.84(15) . . . . ?
O14 Mo4 O11 Mo2 174.17(15) . . . . ?
O14 Mo4 O12 Mo1 59.33(18) . . . 2_667 ?
O13 Mo4 O11 Mo2 63.23(17) . . . . ?
O13 Mo4 O12 Mo1 169.33(16) . . . 2_667 ?
O9 Mo3 O7 Mo2 91.7(2) . . . . ?
O9 Mo3 O7 Mo1 -93.36(19) . . . . ?
O9 Mo3 O8 Mo2 -140.62(16) . . . 2_667 ?
O9 Mo3 O10 Mo1 141.60(16) . . . 2_667 ?
N4 N3 C8 N2 -0.1(4) . . . . ?
N5 C10 C9 N4 -0.1(4) . . . . ?
N5 C10 C9 N2 175.4(3) . . . . ?
N5 C10 C11 C12 0.1(5) . . . . ?
N5 C14 C13 C12 0.7(5) . . . . ?
N1 C5 C6 C7 171.3(3) . . . . ?
N1 C1 C2 O1 57.7(4) . . . . ?
N1 C4 C3 O1 -59.5(4) . . . . ?
N3 N4 C9 N2 -1.1(3) . . . . ?
N3 N4 C9 C10 175.3(3) . . . . ?
C10 N5 C14 C13 -0.9(5) . . . . ?
C10 C11 C12 C13 -0.2(5) . . . . ?
C9 N4 N3 C8 0.7(4) . . . . ?
C9 N2 C8 N3 -0.5(4) . . . . ?
C9 N2 C7 C6 74.9(4) . . . . ?
C9 C10 C11 C12 177.2(3) . . . . ?
C14 N5 C10 C9 -177.1(3) . . . . ?
C14 N5 C10 C11 0.5(4) . . . . ?
C14 C13 C12 C11 -0.2(5) . . . . ?
C11 C10 C9 N4 -177.5(3) . . . . ?
C11 C10 C9 N2 -2.0(5) . . . . ?
C8 N2 C9 N4 1.0(3) . . . . ?
C8 N2 C9 C10 -174.9(3) . . . . ?
C8 N2 C7 C6 -98.7(4) . . . . ?
C5 N1 C1 C2 -178.4(3) . . . . ?
C5 N1 C4 C3 -179.2(3) . . . . ?
C5 C6 C7 N2 57.5(4) . . . . ?
C7 N2 C9 N4 -173.5(3) . . . . ?
C7 N2 C9 C10 10.6(6) . . . . ?
C7 N2 C8 N3 174.4(3) . . . . ?
C1 N1 C5 C6 -73.0(3) . . . . ?
C1 N1 C4 C3 55.6(4) . . . . ?
C2 O1 C3 C4 60.9(4) . . . . ?
C4 N1 C5 C6 164.4(3) . . . . ?
C4 N1 C1 C2 -54.4(4) . . . . ?
C3 O1 C2 C1 -60.1(4) . . . . ?

loop_
_platon_squeeze_void_nr
_platon_squeeze_void_average_x
_platon_squeeze_void_average_y
_platon_squeeze_void_average_z
_platon_squeeze_void_volume
_platon_squeeze_void_count_electrons
_platon_squeeze_void_content
1 0.500 0.500 0.500 61 15 ' '
